data_7060786
loop_
_publ_author_name
'Land, Michael A.'
'Robertson, Katherine N.'
'Ylijoki, Kai E. O.'
'Clyburne, Jason A. C.'

_publ_section_title
;
 Reactivity of 1,3-dichloro-1,3-bis(dimethylamino)-propenium salts with
 primary amines
;
_journal_issue 30
_journal_name_full 'New Journal of Chemistry'
_journal_page_first 13558
_journal_page_last 13570
_journal_paper_doi 10.1039/D1NJ02298A
_journal_volume 45
_journal_year 2021
_chemical_formula_moiety 'C11 H22 N3, F6 P'
_chemical_formula_sum 'C11 H22 F6 N3 P'
_chemical_formula_weight 341.28
_space_group_crystal_system monoclinic
_space_group_IT_number 14
_space_group_name_Hall '-P 2yn'
_space_group_name_H-M_alt 'P 1 21/n 1'
_atom_sites_solution_hydrogens geom
_atom_sites_solution_primary 'dual space'
_audit_creation_method SHELXL-2018/1
_audit_update_record
;
2021-02-09 deposited with the CCDC.	2021-06-30 downloaded from the CCDC.
;
_cell_angle_alpha 90
_cell_angle_beta 113.5370(10)
_cell_angle_gamma 90
_cell_formula_units_Z 4
_cell_length_a 11.7611(9)
_cell_length_b 10.3655(8)
_cell_length_c 14.2459(11)
_cell_measurement_reflns_used 9930
_cell_measurement_temperature 125(2)
_cell_measurement_theta_max 28.70
_cell_measurement_theta_min 2.51
_cell_volume 1592.2(2)
_computing_cell_refinement 'Bruker SAINT'
_computing_data_collection 'Bruker APEX2'
_computing_data_reduction 'Bruker SAINT'
_computing_structure_refinement 'SHELXL-2018/1 (Sheldrick, 2018)'
_computing_structure_solution 'SHELXT-2014 (Sheldrick, 2015)'
_diffrn_ambient_temperature 125(2)
_diffrn_measured_fraction_theta_full 0.999
_diffrn_measured_fraction_theta_max 0.943
_diffrn_measurement_device_type 'Bruker APEX-II CCD'
_diffrn_measurement_method '\f and \w scans'
_diffrn_radiation_monochromator graphite
_diffrn_radiation_source 'sealed tube'
_diffrn_radiation_type MoK\a
_diffrn_radiation_wavelength 0.71073
_diffrn_reflns_av_R_equivalents 0.0209
_diffrn_reflns_av_unetI/netI 0.0175
_diffrn_reflns_Laue_measured_fraction_full 0.999
_diffrn_reflns_Laue_measured_fraction_max 0.943
_diffrn_reflns_limit_h_max 15
_diffrn_reflns_limit_h_min -15
_diffrn_reflns_limit_k_max 13
_diffrn_reflns_limit_k_min -13
_diffrn_reflns_limit_l_max 19
_diffrn_reflns_limit_l_min -19
_diffrn_reflns_number 18685
_diffrn_reflns_point_group_measured_fraction_full 0.999
_diffrn_reflns_point_group_measured_fraction_max 0.943
_diffrn_reflns_theta_full 25.242
_diffrn_reflns_theta_max 28.891
_diffrn_reflns_theta_min 1.910
_exptl_absorpt_coefficient_mu 0.231
_exptl_absorpt_correction_T_max 0.7458
_exptl_absorpt_correction_T_min 0.6966
_exptl_absorpt_correction_type multi-scan
_exptl_absorpt_process_details 'SADABS; Bruker 2009'
_exptl_crystal_colour colourless
_exptl_crystal_density_diffrn 1.424
_exptl_crystal_description 'thick rod'
_exptl_crystal_F_000 712
_exptl_crystal_size_max 0.550
_exptl_crystal_size_mid 0.300
_exptl_crystal_size_min 0.275
_refine_diff_density_max 0.391
_refine_diff_density_min -0.265
_refine_diff_density_rms 0.070
_refine_ls_extinction_method none
_refine_ls_goodness_of_fit_ref 1.047
_refine_ls_hydrogen_treatment constr
_refine_ls_matrix_type full
_refine_ls_number_parameters 196
_refine_ls_number_reflns 3940
_refine_ls_number_restraints 0
_refine_ls_restrained_S_all 1.047
_refine_ls_R_factor_all 0.0427
_refine_ls_R_factor_gt 0.0351
_refine_ls_shift/su_max 0.000
_refine_ls_shift/su_mean 0.000
_refine_ls_structure_factor_coef Fsqd
_refine_ls_weighting_details 'w=1/[\s^2^(Fo^2^)+(0.0595P)^2^+0.5325P] where P=(Fo^2^+2Fc^2^)/3'
_refine_ls_weighting_scheme calc
_refine_ls_wR_factor_gt 0.1009
_refine_ls_wR_factor_ref 0.1069
_reflns_Friedel_coverage 0.000
_reflns_number_gt 3336
_reflns_number_total 3940
_reflns_threshold_expression 'I > 2\s(I)'
_cod_data_source_file d1nj02298a3.cif
_cod_data_source_block compound8c_ML150
_cod_depositor_comments 'Adding full bibliography for 7060780--7060787.cif.'
_cod_original_sg_symbol_H-M 'P 21/n'
_cod_database_code 7060786
_shelx_shelxl_version_number 2018/1
_shelx_space_group_comment
;
The symmetry employed for this shelxl refinement is uniquely defined
by the following loop, which should always be used as a source of
symmetry information in preference to the above space-group names.
They are only intended as comments.
;
_shelx_estimated_absorpt_t_min 0.884
_shelx_estimated_absorpt_t_max 0.939

loop_
_space_group_symop_operation_xyz
'x, y, z'
'-x+1/2, y+1/2, -z+1/2'
'-x, -y, -z'
'x-1/2, -y-1/2, z-1/2'

loop_
_atom_site_label
_atom_site_type_symbol
_atom_site_fract_x
_atom_site_fract_y
_atom_site_fract_z
_atom_site_U_iso_or_equiv
_atom_site_adp_type
_atom_site_occupancy
_atom_site_site_symmetry_order
_atom_site_calc_flag
_atom_site_refinement_flags_posn
_atom_site_refinement_flags_adp
_atom_site_refinement_flags_occupancy
_atom_site_disorder_assembly
_atom_site_disorder_group
P1 P 0.02091(3) 0.31185(3) 0.29476(3) 0.02225(11) Uani 1 1 d . . . . .
F1 F 0.00432(9) 0.16896(8) 0.32954(7) 0.0345(2) Uani 1 1 d . . . . .
F2 F 0.03734(8) 0.45555(9) 0.25982(8) 0.0398(2) Uani 1 1 d . . . . .
F3 F -0.12223(8) 0.31536(10) 0.21814(8) 0.0430(3) Uani 1 1 d . . . . .
F4 F 0.16362(9) 0.31021(9) 0.37038(9) 0.0452(3) Uani 1 1 d . . . . .
F5 F -0.01478(11) 0.37000(10) 0.38300(8) 0.0449(3) Uani 1 1 d . . . . .
F6 F 0.05594(11) 0.25428(10) 0.20568(8) 0.0478(3) Uani 1 1 d . . . . .
N1 N 0.63998(11) 0.40693(11) 0.44109(9) 0.0262(2) Uani 1 1 d . . . . .
N2 N 0.33070(10) 0.08170(11) 0.39227(8) 0.0219(2) Uani 1 1 d . . . . .
N3 N 0.53358(10) 0.31436(10) 0.28154(8) 0.0218(2) Uani 1 1 d . . . . .
C1 C 0.55680(12) 0.32068(12) 0.38533(10) 0.0213(3) Uani 1 1 d . . . . .
C2 C 0.48703(12) 0.24565(12) 0.42575(10) 0.0216(3) Uani 1 1 d . . . . .
H2 H 0.499190 0.255375 0.495422 0.026 Uiso 1 1 calc R U . . .
C3 C 0.40080(12) 0.15781(12) 0.36410(10) 0.0201(2) Uani 1 1 d . . . . .
H3 H 0.391418 0.152002 0.294839 0.024 Uiso 1 1 calc R U . . .
C4 C 0.70835(15) 0.48926(15) 0.39736(12) 0.0339(3) Uani 1 1 d . . . . .
H4A H 0.781352 0.442778 0.398285 0.051 Uiso 1 1 calc R U . . .
H4B H 0.734840 0.568333 0.438035 0.051 Uiso 1 1 calc R U . . .
H4C H 0.654430 0.511525 0.326631 0.051 Uiso 1 1 calc R U . . .
C5 C 0.67002(15) 0.42306(15) 0.55075(11) 0.0326(3) Uani 1 1 d . . . . .
H5A H 0.599002 0.461363 0.559984 0.049 Uiso 1 1 calc R U . . .
H5B H 0.742198 0.479860 0.580899 0.049 Uiso 1 1 calc R U . . .
H5C H 0.688945 0.338746 0.584614 0.049 Uiso 1 1 calc R U . . .
C6 C 0.33387(14) 0.08583(15) 0.49571(10) 0.0293(3) Uani 1 1 d . . . . .
H6A H 0.410148 0.044727 0.543329 0.044 Uiso 1 1 calc R U . . .
H6B H 0.261852 0.039725 0.497180 0.044 Uiso 1 1 calc R U . . .
H6C H 0.331747 0.175804 0.516074 0.044 Uiso 1 1 calc R U . . .
C7 C 0.24388(13) -0.00916(14) 0.32106(11) 0.0267(3) Uani 1 1 d . . . . .
H7A H 0.250839 -0.004540 0.254845 0.040 Uiso 1 1 calc R U . . .
H7B H 0.159105 0.012925 0.311992 0.040 Uiso 1 1 calc R U . . .
H7C H 0.263431 -0.096849 0.348537 0.040 Uiso 1 1 calc R U . . .
C8 C 0.59554(12) 0.23871(12) 0.24860(10) 0.0211(3) Uani 1 1 d . . . . .
C9 C 0.69787(13) 0.15141(14) 0.31441(11) 0.0264(3) Uani 1 1 d . . . . .
H9A H 0.707809 0.159130 0.385834 0.040 Uiso 1 1 calc R U . . .
H9B H 0.775411 0.176005 0.308871 0.040 Uiso 1 1 calc R U . . .
H9C H 0.677311 0.062006 0.291562 0.040 Uiso 1 1 calc R U . . .
C10 C 0.56723(13) 0.23662(14) 0.13601(10) 0.0262(3) Uani 1 1 d . . . . .
H10A H 0.540173 0.148483 0.109850 0.031 Uiso 1 1 calc R U . . .
H10B H 0.644757 0.254798 0.126766 0.031 Uiso 1 1 calc R U . . .
C11 C 0.46909(16) 0.33107(17) 0.07154(11) 0.0388(4) Uani 1 1 d . . . . .
H11A H 0.389050 0.307581 0.072905 0.058 Uiso 1 1 calc R U . . .
H11B H 0.462678 0.328494 0.000835 0.058 Uiso 1 1 calc R U . . .
H11C H 0.491953 0.418332 0.099118 0.058 Uiso 1 1 calc R U . . .

loop_
_atom_site_aniso_label
_atom_site_aniso_U_11
_atom_site_aniso_U_22
_atom_site_aniso_U_33
_atom_site_aniso_U_23
_atom_site_aniso_U_13
_atom_site_aniso_U_12
P1 0.02073(18) 0.02271(18) 0.02415(18) 0.00318(12) 0.00984(14) -0.00002(12)
F1 0.0416(5) 0.0240(4) 0.0430(5) 0.0071(4) 0.0224(4) 0.0005(4)
F2 0.0318(5) 0.0277(4) 0.0633(6) 0.0164(4) 0.0226(5) 0.0021(4)
F3 0.0237(5) 0.0508(6) 0.0443(6) 0.0138(4) 0.0028(4) -0.0049(4)
F4 0.0250(5) 0.0345(5) 0.0588(7) 0.0027(4) -0.0014(4) 0.0028(4)
F5 0.0668(7) 0.0379(5) 0.0404(5) 0.0005(4) 0.0324(5) 0.0124(5)
F6 0.0655(7) 0.0497(6) 0.0448(6) -0.0016(5) 0.0396(5) 0.0011(5)
N1 0.0315(6) 0.0262(6) 0.0217(5) -0.0027(4) 0.0114(5) -0.0077(5)
N2 0.0228(5) 0.0228(5) 0.0216(5) 0.0005(4) 0.0105(4) -0.0002(4)
N3 0.0239(5) 0.0233(5) 0.0184(5) 0.0000(4) 0.0087(4) -0.0016(4)
C1 0.0240(6) 0.0203(6) 0.0197(6) -0.0001(4) 0.0088(5) 0.0023(5)
C2 0.0248(6) 0.0230(6) 0.0181(6) -0.0008(4) 0.0096(5) -0.0002(5)
C3 0.0213(6) 0.0211(6) 0.0196(6) 0.0008(4) 0.0099(5) 0.0031(5)
C4 0.0389(8) 0.0326(7) 0.0331(8) -0.0027(6) 0.0175(7) -0.0137(6)
C5 0.0393(8) 0.0337(7) 0.0221(7) -0.0068(6) 0.0094(6) -0.0088(6)
C6 0.0331(7) 0.0352(7) 0.0225(6) 0.0046(5) 0.0142(6) -0.0014(6)
C7 0.0249(6) 0.0273(7) 0.0291(7) -0.0032(5) 0.0122(5) -0.0050(5)
C8 0.0194(6) 0.0232(6) 0.0215(6) -0.0006(5) 0.0091(5) -0.0049(5)
C9 0.0223(6) 0.0296(7) 0.0284(7) 0.0036(5) 0.0112(5) 0.0008(5)
C10 0.0248(7) 0.0346(7) 0.0214(6) -0.0030(5) 0.0115(5) 0.0002(5)
C11 0.0426(9) 0.0534(10) 0.0200(7) 0.0027(6) 0.0120(6) 0.0152(7)

loop_
_atom_type_symbol
_atom_type_description
_atom_type_scat_dispersion_real
_atom_type_scat_dispersion_imag
_atom_type_scat_source
C C 0.0033 0.0016 'International Tables Vol C Tables 4.2.6.8 and 6.1.1.4'
H H 0.0000 0.0000 'International Tables Vol C Tables 4.2.6.8 and 6.1.1.4'
F F 0.0171 0.0103 'International Tables Vol C Tables 4.2.6.8 and 6.1.1.4'
N N 0.0061 0.0033 'International Tables Vol C Tables 4.2.6.8 and 6.1.1.4'
P P 0.1023 0.0942 'International Tables Vol C Tables 4.2.6.8 and 6.1.1.4'

loop_
_geom_angle_atom_site_label_1
_geom_angle_atom_site_label_2
_geom_angle_atom_site_label_3
_geom_angle
_geom_angle_site_symmetry_1
_geom_angle_site_symmetry_3
_geom_angle_publ_flag
F4 P1 F5 90.51(6) . . ?
F4 P1 F6 89.82(6) . . ?
F5 P1 F6 179.56(6) . . ?
F4 P1 F1 90.38(5) . . ?
F5 P1 F1 90.16(5) . . ?
F6 P1 F1 90.13(5) . . ?
F4 P1 F3 179.21(6) . . ?
F5 P1 F3 89.58(6) . . ?
F6 P1 F3 90.08(6) . . ?
F1 P1 F3 90.40(5) . . ?
F4 P1 F2 89.70(5) . . ?
F5 P1 F2 89.76(6) . . ?
F6 P1 F2 89.95(6) . . ?
F1 P1 F2 179.89(6) . . ?
F3 P1 F2 89.52(5) . . ?
C1 N1 C5 121.32(12) . . ?
C1 N1 C4 122.25(12) . . ?
C5 N1 C4 116.42(12) . . ?
C3 N2 C6 121.62(11) . . ?
C3 N2 C7 121.67(11) . . ?
C6 N2 C7 116.70(11) . . ?
C8 N3 C1 121.23(11) . . ?
N1 C1 N3 116.83(11) . . ?
N1 C1 C2 122.45(12) . . ?
N3 C1 C2 120.53(12) . . ?
C3 C2 C1 120.14(11) . . ?
C3 C2 H2 119.9 . . ?
C1 C2 H2 119.9 . . ?
N2 C3 C2 126.22(12) . . ?
N2 C3 H3 116.9 . . ?
C2 C3 H3 116.9 . . ?
N1 C4 H4A 109.5 . . ?
N1 C4 H4B 109.5 . . ?
H4A C4 H4B 109.5 . . ?
N1 C4 H4C 109.5 . . ?
H4A C4 H4C 109.5 . . ?
H4B C4 H4C 109.5 . . ?
N1 C5 H5A 109.5 . . ?
N1 C5 H5B 109.5 . . ?
H5A C5 H5B 109.5 . . ?
N1 C5 H5C 109.5 . . ?
H5A C5 H5C 109.5 . . ?
H5B C5 H5C 109.5 . . ?
N2 C6 H6A 109.5 . . ?
N2 C6 H6B 109.5 . . ?
H6A C6 H6B 109.5 . . ?
N2 C6 H6C 109.5 . . ?
H6A C6 H6C 109.5 . . ?
H6B C6 H6C 109.5 . . ?
N2 C7 H7A 109.5 . . ?
N2 C7 H7B 109.5 . . ?
H7A C7 H7B 109.5 . . ?
N2 C7 H7C 109.5 . . ?
H7A C7 H7C 109.5 . . ?
H7B C7 H7C 109.5 . . ?
N3 C8 C9 124.97(12) . . ?
N3 C8 C10 118.96(12) . . ?
C9 C8 C10 116.07(11) . . ?
C8 C9 H9A 109.5 . . ?
C8 C9 H9B 109.5 . . ?
H9A C9 H9B 109.5 . . ?
C8 C9 H9C 109.5 . . ?
H9A C9 H9C 109.5 . . ?
H9B C9 H9C 109.5 . . ?
C8 C10 C11 115.40(11) . . ?
C8 C10 H10A 108.4 . . ?
C11 C10 H10A 108.4 . . ?
C8 C10 H10B 108.4 . . ?
C11 C10 H10B 108.4 . . ?
H10A C10 H10B 107.5 . . ?
C10 C11 H11A 109.5 . . ?
C10 C11 H11B 109.5 . . ?
H11A C11 H11B 109.5 . . ?
C10 C11 H11C 109.5 . . ?
H11A C11 H11C 109.5 . . ?
H11B C11 H11C 109.5 . . ?

loop_
_geom_bond_atom_site_label_1
_geom_bond_atom_site_label_2
_geom_bond_distance
_geom_bond_site_symmetry_2
_geom_bond_publ_flag
P1 F4 1.5918(9) . ?
P1 F5 1.5940(10) . ?
P1 F6 1.5980(10) . ?
P1 F1 1.5983(9) . ?
P1 F3 1.5998(10) . ?
P1 F2 1.6063(9) . ?
N1 C1 1.3291(17) . ?
N1 C5 1.4671(17) . ?
N1 C4 1.4707(18) . ?
N2 C3 1.3144(16) . ?
N2 C6 1.4597(16) . ?
N2 C7 1.4599(17) . ?
N3 C8 1.2803(17) . ?
N3 C1 1.3938(16) . ?
C1 C2 1.4096(18) . ?
C2 C3 1.3847(18) . ?
C2 H2 0.9500 . ?
C3 H3 0.9500 . ?
C4 H4A 0.9800 . ?
C4 H4B 0.9800 . ?
C4 H4C 0.9800 . ?
C5 H5A 0.9800 . ?
C5 H5B 0.9800 . ?
C5 H5C 0.9800 . ?
C6 H6A 0.9800 . ?
C6 H6B 0.9800 . ?
C6 H6C 0.9800 . ?
C7 H7A 0.9800 . ?
C7 H7B 0.9800 . ?
C7 H7C 0.9800 . ?
C8 C9 1.4983(19) . ?
C8 C10 1.5025(17) . ?
C9 H9A 0.9800 . ?
C9 H9B 0.9800 . ?
C9 H9C 0.9800 . ?
C10 C11 1.512(2) . ?
C10 H10A 0.9900 . ?
C10 H10B 0.9900 . ?
C11 H11A 0.9800 . ?
C11 H11B 0.9800 . ?
C11 H11C 0.9800 . ?

loop_
_geom_torsion_atom_site_label_1
_geom_torsion_atom_site_label_2
_geom_torsion_atom_site_label_3
_geom_torsion_atom_site_label_4
_geom_torsion
_geom_torsion_site_symmetry_1
_geom_torsion_site_symmetry_2
_geom_torsion_site_symmetry_3
_geom_torsion_site_symmetry_4
_geom_torsion_publ_flag
C5 N1 C1 N3 179.03(12) . . . . ?
C4 N1 C1 N3 -2.16(19) . . . . ?
C5 N1 C1 C2 4.1(2) . . . . ?
C4 N1 C1 C2 -177.08(13) . . . . ?
C8 N3 C1 N1 90.47(15) . . . . ?
C8 N3 C1 C2 -94.50(16) . . . . ?
N1 C1 C2 C3 179.49(12) . . . . ?
N3 C1 C2 C3 4.75(19) . . . . ?
C6 N2 C3 C2 2.4(2) . . . . ?
C7 N2 C3 C2 -179.00(12) . . . . ?
C1 C2 C3 N2 179.49(12) . . . . ?
C1 N3 C8 C9 -0.6(2) . . . . ?
C1 N3 C8 C10 -179.52(11) . . . . ?
N3 C8 C10 C11 2.55(19) . . . . ?
C9 C8 C10 C11 -176.46(13) . . . . ?
